data_7010302
loop_
_publ_author_name
'Moser, Daniel F.'
'Carrow, Christopher J.'
'Stahl, Lothar'
'Staples, Richard J.'

_publ_section_title
;
 Titanium complexes of bis(1\%-amido)cyclodiphosph(III)azanes and
 bis(1\%-amido)cyclodiphosph(V)azanes: facial versus lateral
 coordination&#x200A;&#x2020;
;
_journal_issue 8
_journal_name_full 'Journal of the Chemical Society, Dalton Transactions'
_journal_page_first 1246
_journal_paper_doi 10.1039/b007877h
_journal_year 2001
_chemical_formula_sum 'C16 H36 Cl2 N4 P2 Ti'
_chemical_formula_weight 465.23
_chemical_name_systematic
; 
? 
;
_space_group_IT_number 14
_symmetry_cell_setting monoclinic
_symmetry_space_group_name_Hall '-P 2ybc'
_symmetry_space_group_name_H-M 'P 1 21/c 1'
_atom_sites_solution_hydrogens geom
_atom_sites_solution_primary direct
_atom_sites_solution_secondary difmap
_audit_creation_method SHELXL-97
_cell_angle_alpha 90.00
_cell_angle_beta 93.614(1)
_cell_angle_gamma 90.00
_cell_formula_units_Z 4
_cell_length_a 9.9454(1)
_cell_length_b 15.1386(1)
_cell_length_c 15.9841(1)
_cell_measurement_reflns_used 133
_cell_measurement_temperature 213(2)
_cell_measurement_theta_max 20.39
_cell_measurement_theta_min 0.00
_cell_volume 2401.77(3)
_computing_cell_refinement 'SMART (SIEMENS, V4.033, 1994)'
_computing_data_collection 'ASTRO (SIEMENS, V4.033, 1994)'
_computing_data_reduction 'SAINT (SIEMENS, V4.035, 1994)'
_computing_molecular_graphics 'SHELXTL (SIEMENS, 1994, ver 5.04)'
_computing_publication_material 'CIFTAB (Sheldrick, 1993)'
_computing_structure_refinement 'SHELXL-97 (Sheldrick, 1997)'
_computing_structure_solution 'SHELXS-97 (Sheldrick, 1990)'
_diffrn_ambient_temperature 213(2)
_diffrn_measured_fraction_theta_full 0.831
_diffrn_measured_fraction_theta_max 0.831
_diffrn_measurement_device_type 'Bruker CCD'
_diffrn_measurement_method '\w, 0.3 deg'
_diffrn_radiation_monochromator graphite
_diffrn_radiation_source 'normal-focus sealed tube'
_diffrn_radiation_type MoK\a
_diffrn_radiation_wavelength 0.71073
_diffrn_reflns_av_R_equivalents 0.0292
_diffrn_reflns_av_sigmaI/netI 0.0325
_diffrn_reflns_limit_h_max 9
_diffrn_reflns_limit_h_min -12
_diffrn_reflns_limit_k_max 15
_diffrn_reflns_limit_k_min -18
_diffrn_reflns_limit_l_max 20
_diffrn_reflns_limit_l_min -18
_diffrn_reflns_number 11105
_diffrn_reflns_theta_full 27.68
_diffrn_reflns_theta_max 27.68
_diffrn_reflns_theta_min 1.85
_diffrn_standards_decay_% <1
_diffrn_standards_interval_count 0
_diffrn_standards_number 0
_exptl_absorpt_coefficient_mu 0.720
_exptl_absorpt_correction_T_max 0.9445
_exptl_absorpt_correction_T_min 0.9110
_exptl_absorpt_correction_type empirical
_exptl_crystal_colour red
_exptl_crystal_density_diffrn 1.287
_exptl_crystal_density_method 'not measured'
_exptl_crystal_description chunk
_exptl_crystal_F_000 984
_exptl_crystal_size_max 0.20
_exptl_crystal_size_mid 0.15
_exptl_crystal_size_min 0.15
_refine_diff_density_max 0.394
_refine_diff_density_min -0.374
_refine_diff_density_rms 0.060
_refine_ls_extinction_method none
_refine_ls_goodness_of_fit_ref 1.118
_refine_ls_hydrogen_treatment mixed
_refine_ls_matrix_type full
_refine_ls_number_parameters 226
_refine_ls_number_reflns 4838
_refine_ls_number_restraints 0
_refine_ls_restrained_S_all 1.118
_refine_ls_R_factor_all 0.0511
_refine_ls_R_factor_gt 0.0404
_refine_ls_shift/su_max 0.000
_refine_ls_shift/su_mean 0.000
_refine_ls_structure_factor_coef Fsqd
_refine_ls_weighting_details 'calc w=1/[\s^2^(Fo^2^)+(0.0218P)^2^+2.7003P] where P=(Fo^2^+2Fc^2^)/3'
_refine_ls_wR_factor_gt 0.0830
_refine_ls_wR_factor_ref 0.0886
_reflns_number_gt 4159
_reflns_number_total 4838
_reflns_threshold_expression >2sigma(I)
_cod_data_source_file b007877h.txt
_cod_data_source_block Compound_2
_cod_depositor_comments
;
The following automatic conversions were performed:
'_symmetry_cell_setting' value 'Monoclinic' changed to 'monoclinic'
according to '/home/saulius/struct/CIF-dictionaries/cif_core.dic'
dictionary named 'cif_core.dic' version 2.4.1 from
2010-06-29.

'_refine_ls_hydrogen_treatment' value 'Mixed' changed to
'mixed' according to '/home/saulius/struct/CIF-dictionaries/cif_core.dic'
dictionary named 'cif_core.dic' version 2.4.1 from 2010-06-29.

Automatic conversion script
Id: cif_fix_enum 1527 2010-12-29 10:47:43Z saulius 
;
_cod_original_sg_symbol_H-M P2(1)/c
_cod_database_code 7010302

loop_
_symmetry_equiv_pos_as_xyz
'x, y, z'
'-x, y+1/2, -z+1/2'
'-x, -y, -z'
'x, -y-1/2, z-1/2'

loop_
_atom_site_label
_atom_site_type_symbol
_atom_site_fract_x
_atom_site_fract_y
_atom_site_fract_z
_atom_site_U_iso_or_equiv
_atom_site_adp_type
_atom_site_occupancy
_atom_site_calc_flag
_atom_site_refinement_flags
_atom_site_disorder_assembly
_atom_site_disorder_group
Ti1 Ti 0.29748(4) 0.39248(3) 0.20197(3) 0.02189(11) Uani 1 d . . .
Cl1 Cl 0.09475(7) 0.34838(6) 0.14188(4) 0.0470(2) Uani 1 d . . .
Cl2 Cl 0.43152(7) 0.29302(5) 0.14335(4) 0.04085(17) Uani 1 d . . .
P1 P 0.34975(6) 0.46399(4) 0.36738(4) 0.02144(13) Uani 1 d . . .
P2 P 0.38406(6) 0.57043(4) 0.23910(4) 0.02158(13) Uani 1 d . . .
N1 N 0.45350(18) 0.47040(12) 0.28076(11) 0.0202(4) Uani 1 d . . .
N2 N 0.29343(19) 0.56333(12) 0.32671(12) 0.0227(4) Uani 1 d . . .
N3 N 0.2613(2) 0.37973(13) 0.31838(12) 0.0247(4) Uani 1 d . . .
N4 N 0.30190(19) 0.51127(13) 0.15955(11) 0.0232(4) Uani 1 d . . .
C1 C 0.6039(2) 0.46001(16) 0.29625(15) 0.0256(5) Uani 1 d . . .
C2 C 0.6304(3) 0.36853(17) 0.33384(16) 0.0320(6) Uani 1 d . . .
H2A H 0.5967 0.3238 0.2944 0.048 Uiso 1 calc R . .
H2B H 0.5847 0.3631 0.3855 0.048 Uiso 1 calc R . .
H2C H 0.7265 0.3605 0.3456 0.048 Uiso 1 calc R . .
C3 C 0.6567(3) 0.53179(18) 0.35782(17) 0.0350(6) Uani 1 d . . .
H3A H 0.6151 0.5248 0.4107 0.052 Uiso 1 calc R . .
H3B H 0.6347 0.5896 0.3346 0.052 Uiso 1 calc R . .
H3C H 0.7537 0.5263 0.3670 0.052 Uiso 1 calc R . .
C4 C 0.6690(3) 0.46997(19) 0.21291(17) 0.0355(6) Uani 1 d . . .
H4A H 0.6351 0.4244 0.1745 0.053 Uiso 1 calc R . .
H4B H 0.7660 0.4642 0.2220 0.053 Uiso 1 calc R . .
H4C H 0.6473 0.5276 0.1892 0.053 Uiso 1 calc R . .
C5 C 0.1889(3) 0.62338(17) 0.35639(16) 0.0299(5) Uani 1 d . . .
C6 C 0.0489(3) 0.5885(2) 0.3313(3) 0.0625(10) Uani 1 d . . .
H6A H 0.0369 0.5313 0.3571 0.094 Uiso 1 calc R . .
H6B H 0.0384 0.5826 0.2709 0.094 Uiso 1 calc R . .
H6C H -0.0181 0.6294 0.3500 0.094 Uiso 1 calc R . .
C7 C 0.2064(3) 0.71358(18) 0.3163(2) 0.0464(8) Uani 1 d . . .
H7A H 0.2956 0.7362 0.3322 0.070 Uiso 1 calc R . .
H7B H 0.1390 0.7540 0.3353 0.070 Uiso 1 calc R . .
H7C H 0.1958 0.7080 0.2558 0.070 Uiso 1 calc R . .
C8 C 0.2108(5) 0.6322(3) 0.4508(2) 0.0806(14) Uani 1 d . . .
H8A H 0.1995 0.5750 0.4767 0.121 Uiso 1 calc R . .
H8B H 0.1456 0.6734 0.4711 0.121 Uiso 1 calc R . .
H8C H 0.3011 0.6539 0.4649 0.121 Uiso 1 calc R . .
C9 C 0.1891(3) 0.31116(17) 0.36669(16) 0.0344(6) Uani 1 d . . .
C10 C 0.2423(5) 0.3091(3) 0.4582(2) 0.0755(13) Uani 1 d . . .
H10A H 0.3382 0.2967 0.4613 0.113 Uiso 1 calc R . .
H10B H 0.1960 0.2633 0.4876 0.113 Uiso 1 calc R . .
H10C H 0.2266 0.3658 0.4840 0.113 Uiso 1 calc R . .
C11 C 0.2146(3) 0.22144(18) 0.3267(2) 0.0505(8) Uani 1 d . . .
H11A H 0.3106 0.2092 0.3304 0.076 Uiso 1 calc R . .
H11B H 0.1817 0.2225 0.2682 0.076 Uiso 1 calc R . .
H11C H 0.1679 0.1758 0.3560 0.076 Uiso 1 calc R . .
C12 C 0.0371(3) 0.3304(2) 0.3614(2) 0.0535(9) Uani 1 d . . .
H12A H 0.0210 0.3871 0.3873 0.080 Uiso 1 calc R . .
H12B H -0.0093 0.2844 0.3905 0.080 Uiso 1 calc R . .
H12C H 0.0038 0.3320 0.3031 0.080 Uiso 1 calc R . .
C13 C 0.2534(3) 0.55385(17) 0.07857(15) 0.0333(6) Uani 1 d . . .
C14 C 0.2689(3) 0.4868(2) 0.00796(16) 0.0431(7) Uani 1 d . . .
H14A H 0.2145 0.4351 0.0177 0.065 Uiso 1 calc R . .
H14B H 0.3628 0.4696 0.0068 0.065 Uiso 1 calc R . .
H14C H 0.2394 0.5133 -0.0453 0.065 Uiso 1 calc R . .
C15 C 0.1059(3) 0.5799(2) 0.08224(19) 0.0559(9) Uani 1 d . . .
H15A H 0.0527 0.5279 0.0929 0.084 Uiso 1 calc R . .
H15B H 0.0742 0.6060 0.0292 0.084 Uiso 1 calc R . .
H15C H 0.0970 0.6224 0.1270 0.084 Uiso 1 calc R . .
C16 C 0.3387(4) 0.6351(2) 0.0611(2) 0.0612(10) Uani 1 d . . .
H16A H 0.3298 0.6784 0.1052 0.092 Uiso 1 calc R . .
H16B H 0.3079 0.6607 0.0076 0.092 Uiso 1 calc R . .
H16C H 0.4324 0.6179 0.0594 0.092 Uiso 1 calc R . .

loop_
_atom_site_aniso_label
_atom_site_aniso_U_11
_atom_site_aniso_U_22
_atom_site_aniso_U_33
_atom_site_aniso_U_23
_atom_site_aniso_U_13
_atom_site_aniso_U_12
Ti1 0.0244(2) 0.0216(2) 0.0193(2) -0.00076(16) -0.00111(15) -0.00246(17)
Cl1 0.0364(4) 0.0653(5) 0.0378(4) 0.0071(3) -0.0098(3) -0.0228(3)
Cl2 0.0454(4) 0.0348(4) 0.0420(4) -0.0139(3) -0.0003(3) 0.0068(3)
P1 0.0236(3) 0.0222(3) 0.0184(3) 0.0007(2) 0.0000(2) -0.0006(2)
P2 0.0230(3) 0.0197(3) 0.0220(3) 0.0015(2) 0.0013(2) 0.0000(2)
N1 0.0188(9) 0.0210(9) 0.0206(10) 0.0008(8) -0.0001(7) 0.0017(8)
N2 0.0260(10) 0.0212(10) 0.0211(10) -0.0009(8) 0.0034(8) 0.0038(8)
N3 0.0279(10) 0.0230(10) 0.0230(10) 0.0026(8) 0.0006(8) -0.0059(8)
N4 0.0275(10) 0.0237(10) 0.0180(10) 0.0022(8) -0.0010(7) 0.0013(8)
C1 0.0181(11) 0.0298(13) 0.0287(13) -0.0017(10) -0.0003(9) 0.0024(10)
C2 0.0284(13) 0.0345(14) 0.0323(14) 0.0007(11) -0.0051(10) 0.0089(11)
C3 0.0270(13) 0.0387(15) 0.0382(15) -0.0058(12) -0.0056(11) -0.0048(11)
C4 0.0276(13) 0.0435(16) 0.0363(15) -0.0021(12) 0.0079(11) -0.0014(12)
C5 0.0307(13) 0.0294(13) 0.0301(13) -0.0029(11) 0.0056(10) 0.0065(11)
C6 0.0285(15) 0.049(2) 0.112(3) 0.003(2) 0.0140(17) 0.0012(14)
C7 0.0386(16) 0.0277(14) 0.074(2) 0.0020(14) 0.0136(15) 0.0087(13)
C8 0.118(4) 0.092(3) 0.0329(18) -0.0071(19) 0.016(2) 0.059(3)
C9 0.0442(15) 0.0279(13) 0.0313(14) 0.0058(11) 0.0044(11) -0.0117(12)
C10 0.119(3) 0.074(3) 0.0315(18) 0.0255(17) -0.0114(19) -0.051(2)
C11 0.062(2) 0.0268(15) 0.064(2) 0.0070(14) 0.0128(16) -0.0065(14)
C12 0.0479(18) 0.0443(18) 0.071(2) 0.0065(16) 0.0268(16) -0.0120(15)
C13 0.0468(15) 0.0312(14) 0.0213(13) 0.0055(10) -0.0028(11) 0.0042(12)
C14 0.0607(19) 0.0472(17) 0.0215(14) 0.0005(12) 0.0038(12) 0.0025(15)
C15 0.060(2) 0.066(2) 0.0385(18) -0.0012(16) -0.0162(15) 0.0309(18)
C16 0.104(3) 0.0419(18) 0.0356(17) 0.0170(14) -0.0088(18) -0.0142(19)

loop_
_atom_type_symbol
_atom_type_description
_atom_type_scat_dispersion_real
_atom_type_scat_dispersion_imag
_atom_type_scat_source
C C 0.0033 0.0016 'International Tables Vol C Tables 4.2.6.8 and 6.1.1.4'
H H 0.0000 0.0000 'International Tables Vol C Tables 4.2.6.8 and 6.1.1.4'
N N 0.0061 0.0033 'International Tables Vol C Tables 4.2.6.8 and 6.1.1.4'
P P 0.1023 0.0942 'International Tables Vol C Tables 4.2.6.8 and 6.1.1.4'
Cl Cl 0.1484 0.1585 'International Tables Vol C Tables 4.2.6.8 and 6.1.1.4'
Ti Ti 0.2776 0.4457 'International Tables Vol C Tables 4.2.6.8 and 6.1.1.4'

loop_
_geom_angle_atom_site_label_1
_geom_angle_atom_site_label_2
_geom_angle_atom_site_label_3
_geom_angle
_geom_angle_site_symmetry_1
_geom_angle_site_symmetry_3
_geom_angle_publ_flag
N4 Ti1 N3 116.35(8) . . ?
N4 Ti1 Cl2 116.79(6) . . ?
N3 Ti1 Cl2 119.07(6) . . ?
N4 Ti1 N1 71.29(7) . . ?
N3 Ti1 N1 71.26(7) . . ?
Cl2 Ti1 N1 100.16(5) . . ?
N4 Ti1 Cl1 99.48(6) . . ?
N3 Ti1 Cl1 99.41(6) . . ?
Cl2 Ti1 Cl1 99.20(3) . . ?
N1 Ti1 Cl1 160.63(5) . . ?
N4 Ti1 P1 88.01(6) . . ?
N3 Ti1 P1 35.25(6) . . ?
Cl2 Ti1 P1 123.83(3) . . ?
N1 Ti1 P1 38.29(5) . . ?
Cl1 Ti1 P1 127.03(3) . . ?
N4 Ti1 P2 35.37(6) . . ?
N3 Ti1 P2 88.07(6) . . ?
Cl2 Ti1 P2 122.26(3) . . ?
N1 Ti1 P2 38.10(5) . . ?
Cl1 Ti1 P2 127.33(3) . . ?
P1 Ti1 P2 54.787(18) . . ?
N3 P1 N2 109.47(10) . . ?
N3 P1 N1 89.49(9) . . ?
N2 P1 N1 81.33(9) . . ?
N3 P1 P2 100.77(7) . . ?
N2 P1 P2 39.55(6) . . ?
N1 P1 P2 41.86(6) . . ?
N3 P1 Ti1 40.54(7) . . ?
N2 P1 Ti1 86.90(7) . . ?
N1 P1 Ti1 52.07(6) . . ?
P2 P1 Ti1 62.70(2) . . ?
N2 P2 N4 108.75(10) . . ?
N2 P2 N1 81.52(9) . . ?
N4 P2 N1 89.34(9) . . ?
N2 P2 P1 39.61(6) . . ?
N4 P2 P1 100.22(7) . . ?
N1 P2 P1 41.99(6) . . ?
N2 P2 Ti1 86.79(7) . . ?
N4 P2 Ti1 40.35(6) . . ?
N1 P2 Ti1 51.95(6) . . ?
P1 P2 Ti1 62.52(2) . . ?
C1 N1 P2 120.55(15) . . ?
C1 N1 P1 118.93(14) . . ?
P2 N1 P1 96.15(9) . . ?
C1 N1 Ti1 132.36(14) . . ?
P2 N1 Ti1 89.94(7) . . ?
P1 N1 Ti1 89.64(8) . . ?
C5 N2 P2 129.66(16) . . ?
C5 N2 P1 129.39(16) . . ?
P2 N2 P1 100.84(10) . . ?
C9 N3 P1 121.89(16) . . ?
C9 N3 Ti1 133.59(16) . . ?
P1 N3 Ti1 104.21(10) . . ?
C13 N4 P2 121.80(16) . . ?
C13 N4 Ti1 133.91(16) . . ?
P2 N4 Ti1 104.28(9) . . ?
N1 C1 C4 108.49(19) . . ?
N1 C1 C2 107.67(19) . . ?
C4 C1 C2 111.2(2) . . ?
N1 C1 C3 109.07(19) . . ?
C4 C1 C3 110.1(2) . . ?
C2 C1 C3 110.3(2) . . ?
N2 C5 C8 108.2(2) . . ?
N2 C5 C6 110.6(2) . . ?
C8 C5 C6 111.4(3) . . ?
N2 C5 C7 108.3(2) . . ?
C8 C5 C7 109.1(3) . . ?
C6 C5 C7 109.1(2) . . ?
N3 C9 C10 111.0(2) . . ?
N3 C9 C11 107.5(2) . . ?
C10 C9 C11 109.0(3) . . ?
N3 C9 C12 109.9(2) . . ?
C10 C9 C12 109.8(3) . . ?
C11 C9 C12 109.5(2) . . ?
N4 C13 C15 109.7(2) . . ?
N4 C13 C16 110.6(2) . . ?
C15 C13 C16 110.2(3) . . ?
N4 C13 C14 108.0(2) . . ?
C15 C13 C14 110.0(2) . . ?
C16 C13 C14 108.4(2) . . ?

loop_
_geom_bond_atom_site_label_1
_geom_bond_atom_site_label_2
_geom_bond_distance
_geom_bond_site_symmetry_2
_geom_bond_publ_flag
Ti1 N4 1.9233(19) . ?
Ti1 N3 1.927(2) . ?
Ti1 Cl2 2.2538(8) . ?
Ti1 N1 2.2669(18) . ?
Ti1 Cl1 2.2780(7) . ?
Ti1 P1 2.8740(7) . ?
Ti1 P2 2.8786(7) . ?
P1 N3 1.711(2) . ?
P1 N2 1.7182(19) . ?
P1 N1 1.7809(19) . ?
P1 P2 2.6468(8) . ?
P2 N2 1.7158(19) . ?
P2 N4 1.719(2) . ?
P2 N1 1.7764(19) . ?
N1 C1 1.509(3) . ?
N2 C5 1.481(3) . ?
N3 C9 1.503(3) . ?
N4 C13 1.498(3) . ?
C1 C4 1.525(3) . ?
C1 C2 1.526(3) . ?
C1 C3 1.536(3) . ?
C5 C8 1.517(4) . ?
C5 C6 1.519(4) . ?
C5 C7 1.523(4) . ?
C9 C10 1.524(4) . ?
C9 C11 1.530(4) . ?
C9 C12 1.536(4) . ?
C13 C15 1.524(4) . ?
C13 C16 1.530(4) . ?
C13 C14 1.533(4) . ?

loop_
_geom_torsion_atom_site_label_1
_geom_torsion_atom_site_label_2
_geom_torsion_atom_site_label_3
_geom_torsion_atom_site_label_4
_geom_torsion
_geom_torsion_site_symmetry_1
_geom_torsion_site_symmetry_2
_geom_torsion_site_symmetry_3
_geom_torsion_site_symmetry_4
_geom_torsion_publ_flag
N4 Ti1 P1 N3 144.94(12) . . . . ?
Cl2 Ti1 P1 N3 -93.74(11) . . . . ?
N1 Ti1 P1 N3 -153.35(13) . . . . ?
Cl1 Ti1 P1 N3 44.56(11) . . . . ?
P2 Ti1 P1 N3 157.98(11) . . . . ?
N4 Ti1 P1 N2 19.71(9) . . . . ?
N3 Ti1 P1 N2 -125.23(13) . . . . ?
Cl2 Ti1 P1 N2 141.02(7) . . . . ?
N1 Ti1 P1 N2 81.42(10) . . . . ?
Cl1 Ti1 P1 N2 -80.67(7) . . . . ?
P2 Ti1 P1 N2 32.75(7) . . . . ?
N4 Ti1 P1 N1 -61.71(9) . . . . ?
N3 Ti1 P1 N1 153.35(13) . . . . ?
Cl2 Ti1 P1 N1 59.60(8) . . . . ?
Cl1 Ti1 P1 N1 -162.09(8) . . . . ?
P2 Ti1 P1 N1 -48.67(8) . . . . ?
N4 Ti1 P1 P2 -13.04(6) . . . . ?
N3 Ti1 P1 P2 -157.98(11) . . . . ?
Cl2 Ti1 P1 P2 108.28(3) . . . . ?
N1 Ti1 P1 P2 48.67(8) . . . . ?
Cl1 Ti1 P1 P2 -113.42(4) . . . . ?
N3 P1 P2 N2 107.61(13) . . . . ?
N1 P1 P2 N2 -175.45(14) . . . . ?
Ti1 P1 P2 N2 121.97(10) . . . . ?
N3 P1 P2 N4 0.48(10) . . . . ?
N2 P1 P2 N4 -107.13(12) . . . . ?
N1 P1 P2 N4 77.43(11) . . . . ?
Ti1 P1 P2 N4 14.85(7) . . . . ?
N3 P1 P2 N1 -76.94(11) . . . . ?
N2 P1 P2 N1 175.45(14) . . . . ?
Ti1 P1 P2 N1 -62.58(9) . . . . ?
N3 P1 P2 Ti1 -14.36(7) . . . . ?
N2 P1 P2 Ti1 -121.97(10) . . . . ?
N1 P1 P2 Ti1 62.58(9) . . . . ?
N4 Ti1 P2 N2 124.28(12) . . . . ?
N3 Ti1 P2 N2 -20.30(9) . . . . ?
Cl2 Ti1 P2 N2 -143.91(7) . . . . ?
N1 Ti1 P2 N2 -81.74(10) . . . . ?
Cl1 Ti1 P2 N2 80.08(7) . . . . ?
P1 Ti1 P2 N2 -32.80(7) . . . . ?
N3 Ti1 P2 N4 -144.57(12) . . . . ?
Cl2 Ti1 P2 N4 91.81(10) . . . . ?
N1 Ti1 P2 N4 153.98(13) . . . . ?
Cl1 Ti1 P2 N4 -44.20(11) . . . . ?
P1 Ti1 P2 N4 -157.08(10) . . . . ?
N4 Ti1 P2 N1 -153.98(13) . . . . ?
N3 Ti1 P2 N1 61.45(10) . . . . ?
Cl2 Ti1 P2 N1 -62.17(8) . . . . ?
Cl1 Ti1 P2 N1 161.82(8) . . . . ?
P1 Ti1 P2 N1 48.94(8) . . . . ?
N4 Ti1 P2 P1 157.08(10) . . . . ?
N3 Ti1 P2 P1 12.50(6) . . . . ?
Cl2 Ti1 P2 P1 -111.11(3) . . . . ?
N1 Ti1 P2 P1 -48.94(8) . . . . ?
Cl1 Ti1 P2 P1 112.88(4) . . . . ?
N2 P2 N1 C1 -126.01(17) . . . . ?
N4 P2 N1 C1 124.92(17) . . . . ?
P1 P2 N1 C1 -128.9(2) . . . . ?
Ti1 P2 N1 C1 141.42(19) . . . . ?
N2 P2 N1 P1 2.93(9) . . . . ?
N4 P2 N1 P1 -106.14(9) . . . . ?
Ti1 P2 N1 P1 -89.63(8) . . . . ?
N2 P2 N1 Ti1 92.56(8) . . . . ?
N4 P2 N1 Ti1 -16.50(8) . . . . ?
P1 P2 N1 Ti1 89.63(8) . . . . ?
N3 P1 N1 C1 -123.07(17) . . . . ?
N2 P1 N1 C1 127.14(17) . . . . ?
P2 P1 N1 C1 130.1(2) . . . . ?
Ti1 P1 N1 C1 -140.02(19) . . . . ?
N3 P1 N1 P2 106.86(10) . . . . ?
N2 P1 N1 P2 -2.93(9) . . . . ?
Ti1 P1 N1 P2 89.90(8) . . . . ?
N3 P1 N1 Ti1 16.95(8) . . . . ?
N2 P1 N1 Ti1 -92.84(8) . . . . ?
P2 P1 N1 Ti1 -89.90(8) . . . . ?
N4 Ti1 N1 C1 -117.8(2) . . . . ?
N3 Ti1 N1 C1 114.6(2) . . . . ?
Cl2 Ti1 N1 C1 -2.83(19) . . . . ?
Cl1 Ti1 N1 C1 178.20(15) . . . . ?
P1 Ti1 N1 C1 130.5(2) . . . . ?
P2 Ti1 N1 C1 -133.4(2) . . . . ?
N4 Ti1 N1 P2 15.55(8) . . . . ?
N3 Ti1 N1 P2 -112.02(9) . . . . ?
Cl2 Ti1 N1 P2 130.56(6) . . . . ?
Cl1 Ti1 N1 P2 -48.4(2) . . . . ?
P1 Ti1 N1 P2 -96.16(9) . . . . ?
N4 Ti1 N1 P1 111.71(9) . . . . ?
N3 Ti1 N1 P1 -15.87(8) . . . . ?
Cl2 Ti1 N1 P1 -133.28(6) . . . . ?
Cl1 Ti1 N1 P1 47.75(19) . . . . ?
P2 Ti1 N1 P1 96.16(9) . . . . ?
N4 P2 N2 C5 -93.2(2) . . . . ?
N1 P2 N2 C5 -179.6(2) . . . . ?
P1 P2 N2 C5 -176.5(3) . . . . ?
Ti1 P2 N2 C5 -127.6(2) . . . . ?
N4 P2 N2 P1 83.32(11) . . . . ?
N1 P2 N2 P1 -3.08(9) . . . . ?
Ti1 P2 N2 P1 48.92(8) . . . . ?
N3 P1 N2 C5 93.3(2) . . . . ?
N1 P1 N2 C5 179.6(2) . . . . ?
P2 P1 N2 C5 176.6(3) . . . . ?
Ti1 P1 N2 C5 127.5(2) . . . . ?
N3 P1 N2 P2 -83.29(11) . . . . ?
N1 P1 N2 P2 3.07(9) . . . . ?
Ti1 P1 N2 P2 -49.02(8) . . . . ?
N2 P1 N3 C9 -125.75(19) . . . . ?
N1 P1 N3 C9 153.64(19) . . . . ?
P2 P1 N3 C9 -165.82(18) . . . . ?
Ti1 P1 N3 C9 174.4(2) . . . . ?
N2 P1 N3 Ti1 59.89(12) . . . . ?
N1 P1 N3 Ti1 -20.72(10) . . . . ?
P2 P1 N3 Ti1 19.82(9) . . . . ?
N4 Ti1 N3 C9 146.8(2) . . . . ?
Cl2 Ti1 N3 C9 -64.9(2) . . . . ?
N1 Ti1 N3 C9 -156.3(2) . . . . ?
Cl1 Ti1 N3 C9 41.2(2) . . . . ?
P1 Ti1 N3 C9 -173.4(3) . . . . ?
P2 Ti1 N3 C9 168.8(2) . . . . ?
N4 Ti1 N3 P1 -39.84(13) . . . . ?
Cl2 Ti1 N3 P1 108.48(9) . . . . ?
N1 Ti1 N3 P1 17.07(8) . . . . ?
Cl1 Ti1 N3 P1 -145.40(8) . . . . ?
P2 Ti1 N3 P1 -17.85(9) . . . . ?
N2 P2 N4 C13 120.27(19) . . . . ?
N1 P2 N4 C13 -158.91(19) . . . . ?
P1 P2 N4 C13 160.32(17) . . . . ?
Ti1 P2 N4 C13 -179.1(2) . . . . ?
N2 P2 N4 Ti1 -60.60(11) . . . . ?
N1 P2 N4 Ti1 20.21(10) . . . . ?
P1 P2 N4 Ti1 -20.55(9) . . . . ?
N3 Ti1 N4 C13 -140.8(2) . . . . ?
Cl2 Ti1 N4 C13 70.2(2) . . . . ?
N1 Ti1 N4 C13 162.4(2) . . . . ?
Cl1 Ti1 N4 C13 -35.2(2) . . . . ?
P1 Ti1 N4 C13 -162.5(2) . . . . ?
P2 Ti1 N4 C13 179.0(3) . . . . ?
N3 Ti1 N4 P2 40.28(13) . . . . ?
Cl2 Ti1 N4 P2 -108.77(8) . . . . ?
N1 Ti1 N4 P2 -16.61(8) . . . . ?
Cl1 Ti1 N4 P2 145.81(8) . . . . ?
P1 Ti1 N4 P2 18.57(8) . . . . ?
P2 N1 C1 C4 -60.9(2) . . . . ?
P1 N1 C1 C4 -178.88(16) . . . . ?
Ti1 N1 C1 C4 61.5(3) . . . . ?
P2 N1 C1 C2 178.60(15) . . . . ?
P1 N1 C1 C2 60.7(2) . . . . ?
Ti1 N1 C1 C2 -58.9(3) . . . . ?
P2 N1 C1 C3 59.0(2) . . . . ?
P1 N1 C1 C3 -59.0(2) . . . . ?
Ti1 N1 C1 C3 -178.60(16) . . . . ?
P2 N2 C5 C8 -139.6(3) . . . . ?
P1 N2 C5 C8 44.8(3) . . . . ?
P2 N2 C5 C6 98.1(3) . . . . ?
P1 N2 C5 C6 -77.5(3) . . . . ?
P2 N2 C5 C7 -21.5(3) . . . . ?
P1 N2 C5 C7 162.92(19) . . . . ?
P1 N3 C9 C10 -18.7(3) . . . . ?
Ti1 N3 C9 C10 153.8(3) . . . . ?
P1 N3 C9 C11 -137.8(2) . . . . ?
Ti1 N3 C9 C11 34.6(3) . . . . ?
P1 N3 C9 C12 103.0(2) . . . . ?
Ti1 N3 C9 C12 -84.6(3) . . . . ?
P2 N4 C13 C15 -95.3(2) . . . . ?
Ti1 N4 C13 C15 85.9(3) . . . . ?
P2 N4 C13 C16 26.4(3) . . . . ?
Ti1 N4 C13 C16 -152.4(2) . . . . ?
P2 N4 C13 C14 144.90(19) . . . . ?
Ti1 N4 C13 C14 -33.9(3) . . . . ?
